data_4340415
loop_
_publ_author_name
'Yi, Xiao-Yi'
'Liu, Bin'
'Jim\'enez-Aparicio, Reyes'
'Urbanos, Francisco A.'
'Gao, Song'
'Xu, Wei'
'Chen, Jie-Sheng'
'Song, You'
'Zheng, Li-Min'

_publ_section_title
;
 Syntheses, structures, and magnetic properties of mixed-valent
 diruthenium(II,III) diphosphonates with discrete and one-dimensional
 structures.
;
_journal_issue 12
_journal_name_full 'Inorganic chemistry'
_journal_page_first 4309
_journal_page_last 4314
_journal_paper_doi 10.1021/ic048340z
_journal_volume 44
_journal_year 2005
_chemical_formula_sum 'C10 H56 Fe N6 Na7 O38 P4 Ru2'
_chemical_formula_weight 1411.41
_chemical_name_common 'C10 H56 Fe1 N6 Na7 O38 P4 Ru2'
_chemical_name_systematic
; 
 ? 
;
_space_group_IT_number 2
_symmetry_cell_setting triclinic
_symmetry_space_group_name_Hall '-P 1'
_symmetry_space_group_name_H-M 'P -1'
_atom_sites_solution_hydrogens geom
_atom_sites_solution_primary direct
_atom_sites_solution_secondary difmap
_audit_creation_method SHELXL-97
_cell_angle_alpha 67.254(3)
_cell_angle_beta 61.284(3)
_cell_angle_gamma 64.113(3)
_cell_formula_units_Z 1
_cell_length_a 11.4854(18)
_cell_length_b 11.7200(18)
_cell_length_c 11.7770(18)
_cell_measurement_reflns_used 5447
_cell_measurement_temperature 293(2)
_cell_measurement_theta_max 24.312
_cell_measurement_theta_min 2.211
_cell_volume 1219.0(3)
_computing_cell_refinement 'Bruker SMART'
_computing_data_collection 'Bruker SMART'
_computing_data_reduction 'Bruker SAINT'
_computing_molecular_graphics 'Bruker SHELXTL'
_computing_publication_material 'Bruker SHELXTL'
_computing_structure_refinement 'Bruker SHELXTL'
_computing_structure_solution 'Bruker SHELXTL'
_diffrn_ambient_temperature 293(2)
_diffrn_detector_area_resol_mean 4K
_diffrn_measured_fraction_theta_full 0.916
_diffrn_measured_fraction_theta_max 0.916
_diffrn_measurement_device_type 'bruke smart apex ccd '
_diffrn_measurement_method ccd
_diffrn_radiation_monochromator graphite
_diffrn_radiation_source 'fine-focus sealed tube'
_diffrn_radiation_type MoK\a
_diffrn_radiation_wavelength 0.71073
_diffrn_reflns_av_R_equivalents 0.0445
_diffrn_reflns_av_sigmaI/netI 0.1220
_diffrn_reflns_limit_h_max 14
_diffrn_reflns_limit_h_min -13
_diffrn_reflns_limit_k_max 15
_diffrn_reflns_limit_k_min -15
_diffrn_reflns_limit_l_max 13
_diffrn_reflns_limit_l_min -15
_diffrn_reflns_number 7432
_diffrn_reflns_theta_full 28.08
_diffrn_reflns_theta_max 28.08
_diffrn_reflns_theta_min 1.98
_exptl_absorpt_coefficient_mu 1.208
_exptl_absorpt_correction_T_max 0.909
_exptl_absorpt_correction_T_min 0.824
_exptl_absorpt_correction_type empirical
_exptl_crystal_colour brown
_exptl_crystal_density_diffrn 1.923
_exptl_crystal_density_method 'not measured'
_exptl_crystal_description column
_exptl_crystal_F_000 713
_exptl_crystal_size_max 0.25
_exptl_crystal_size_mid 0.1
_exptl_crystal_size_min 0.1
_refine_diff_density_max 1.513
_refine_diff_density_min -0.910
_refine_diff_density_rms 0.153
_refine_ls_extinction_method none
_refine_ls_goodness_of_fit_ref 0.974
_refine_ls_hydrogen_treatment mixed
_refine_ls_matrix_type full
_refine_ls_number_parameters 346
_refine_ls_number_reflns 5447
_refine_ls_number_restraints 0
_refine_ls_restrained_S_all 0.974
_refine_ls_R_factor_all 0.0952
_refine_ls_R_factor_gt 0.0628
_refine_ls_shift/su_max 0.003
_refine_ls_shift/su_mean 0.000
_refine_ls_structure_factor_coef Fsqd
_refine_ls_weighting_details 'calc w=1/[\s^2^(Fo^2^)+(0.0331P)^2^+0.0000P] where P=(Fo^2^+2Fc^2^)/3'
_refine_ls_weighting_scheme calc
_refine_ls_wR_factor_gt 0.1103
_refine_ls_wR_factor_ref 0.1207
_reflns_number_gt 4006
_reflns_number_total 5447
_reflns_threshold_expression >2sigma(I)
_cod_data_source_file ic048340zsi20041127_011934.cif
_cod_data_source_block Na7[Ru2(hedp)2][Fe(CN)6].24H2O_(21224bm)
_cod_original_sg_symbol_H-M P-1
_cod_database_code 4340415

loop_
_symmetry_equiv_pos_as_xyz
'x, y, z'
'-x, -y, -z'

loop_
_atom_site_label
_atom_site_type_symbol
_atom_site_fract_x
_atom_site_fract_y
_atom_site_fract_z
_atom_site_U_iso_or_equiv
_atom_site_adp_type
_atom_site_occupancy
_atom_site_symmetry_multiplicity
_atom_site_calc_flag
_atom_site_refinement_flags
Ru1 Ru -0.00827(5) 0.91610(5) 0.59855(5) 0.01195(13) Uani 1 1 d .
Fe1 Fe 0.0000 0.5000 1.0000 0.0165(3) Uani 1 2 d S
Na1 Na 0.5665(3) 0.6032(3) 0.5114(3) 0.0315(6) Uani 1 1 d .
Na2 Na 0.3841(3) 0.6704(3) 0.8283(3) 0.0358(7) Uani 1 1 d .
Na3 Na 0.4730(4) 0.8810(3) 0.8846(3) 0.0572(10) Uani 1 1 d .
Na4 Na 0.0000 1.0000 1.0000 0.0838(19) Uani 1 2 d S
P1 P -0.14277(17) 1.18433(15) 0.65662(15) 0.0166(3) Uani 1 1 d .
P2 P 0.17262(17) 1.07086(15) 0.54823(15) 0.0171(3) Uani 1 1 d .
O1 O -0.1475(4) 1.0424(4) 0.7193(4) 0.0187(9) Uani 1 1 d .
O2 O -0.1318(4) 1.2187(4) 0.5120(4) 0.0181(9) Uani 1 1 d .
O3 O -0.2635(4) 1.2796(4) 0.7340(4) 0.0224(10) Uani 1 1 d .
O4 O 0.1492(4) 0.9350(4) 0.6181(4) 0.0163(9) Uani 1 1 d .
O5 O 0.1677(4) 1.1100(4) 0.4092(4) 0.0173(9) Uani 1 1 d .
O6 O 0.3058(5) 1.0708(4) 0.5418(4) 0.0230(10) Uani 1 1 d .
O7 O 0.0196(5) 1.1476(5) 0.7764(4) 0.0361(12) Uani 1 1 d .
H7A H 0.0921 1.1477 0.7738 0.054 Uiso 1 1 calc R
N1 N -0.0176(6) 0.7449(5) 0.7763(5) 0.0245(13) Uani 1 1 d .
N2 N 0.1024(7) 0.3019(6) 0.8384(6) 0.0452(18) Uani 1 1 d .
N3 N 0.3053(6) 0.4678(6) 0.9310(5) 0.0342(14) Uani 1 1 d .
C1 C 0.0223(7) 1.1869(5) 0.6425(6) 0.0167(13) Uani 1 1 d .
C2 C 0.0319(7) 1.3252(6) 0.5782(6) 0.0262(15) Uani 1 1 d .
H2B H 0.1181 1.3273 0.5706 0.037 Uiso 1 1 calc R
H2C H -0.0451 1.3835 0.6323 0.037 Uiso 1 1 calc R
H2D H 0.0287 1.3517 0.4915 0.037 Uiso 1 1 calc R
C3 C -0.0122(6) 0.6520(6) 0.8584(5) 0.0174(13) Uani 1 1 d .
C4 C 0.0630(7) 0.3812(6) 0.8949(6) 0.0239(15) Uani 1 1 d .
C5 C 0.1906(7) 0.4809(6) 0.9552(6) 0.0206(14) Uani 1 1 d .
O1W O 0.4962(5) 0.6015(5) 0.3470(4) 0.0318(11) Uani 1 1 d G
H1WA H 0.5721 0.5846 0.2733 0.045 Uiso 1 1 d G
H1WB H 0.4156 0.6559 0.3372 0.045 Uiso 1 1 d G
O2W O 0.7770(5) 0.4743(5) 0.3941(5) 0.0417(13) Uani 1 1 d G
H2WA H 0.8409 0.5073 0.3210 0.058 Uiso 1 1 d G
H2WB H 0.8059 0.3901 0.4334 0.058 Uiso 1 1 d G
O3W O 0.6297(6) 0.7886(5) 0.3697(5) 0.0361(12) Uani 1 1 d G
H3WA H 0.7083 0.7775 0.2973 0.050 Uiso 1 1 d G
H3WB H 0.6284 0.8534 0.3930 0.050 Uiso 1 1 d G
O4W O 0.3374(5) 0.6888(4) 0.6433(5) 0.0317(11) Uani 1 1 d G
H4WA H 0.3064 0.6302 0.6443 0.044 Uiso 1 1 d G
H4WB H 0.2794 0.7702 0.6473 0.044 Uiso 1 1 d G
O5W O 0.6265(5) 0.5612(5) 0.7014(5) 0.0358(12) Uani 1 1 d G
H5WA H 0.6602 0.4738 0.7235 0.050 Uiso 1 1 d G
H5WB H 0.6575 0.6052 0.7233 0.050 Uiso 1 1 d G
O6W O 0.4545(5) 0.8670(5) 0.6944(4) 0.0346(12) Uani 1 1 d G
H6WA H 0.5421 0.8681 0.6641 0.048 Uiso 1 1 d G
H6WB H 0.4025 0.9192 0.6450 0.048 Uiso 1 1 d G
O7W O 0.4218(6) 0.6771(6) 1.0065(5) 0.0436(14) Uani 1 1 d G
H7WA H 0.4985 0.6245 1.0252 0.061 Uiso 1 1 d G
H7WB H 0.3445 0.7106 1.0719 0.061 Uiso 1 1 d G
O8W O 0.5890(8) 0.8368(6) 1.0237(6) 0.075(2) Uani 1 1 d G
H8WB H 0.5087 0.8565 1.0842 0.105 Uiso 1 1 d G
H8WA H 0.6265 0.7661 0.9898 0.105 Uiso 1 1 d G
O9W O 0.5579(6) 1.0579(6) 0.7564(5) 0.0442(14) Uani 1 1 d G
H9WA H 0.6505 1.0347 0.7324 0.062 Uiso 1 1 d G
H9WB H 0.5203 1.1028 0.6944 0.062 Uiso 1 1 d G
O10W O 0.2200(8) 1.0146(7) 0.9941(6) 0.0692(18) Uani 1 1 d G
H10A H 0.2820 1.0251 1.0123 0.097 Uiso 1 1 d G
H10B H 0.1359 1.0409 1.0560 0.097 Uiso 1 1 d G
O11W O 0.1384(6) 0.8217(6) 0.8976(6) 0.0538(15) Uani 1 1 d G
H11A H 0.0921 0.8759 0.8430 0.075 Uiso 1 1 d G
H11B H 0.1047 0.7601 0.9590 0.075 Uiso 1 1 d G
O12W O 0.7134(6) 0.6974(6) 0.7802(5) 0.0515(16) Uani 1 1 d G
H12A H 0.7435 0.7670 0.7284 0.072 Uiso 1 1 d G
H12B H 0.7606 0.6222 0.8101 0.072 Uiso 1 1 d G

loop_
_atom_site_aniso_label
_atom_site_aniso_U_11
_atom_site_aniso_U_22
_atom_site_aniso_U_33
_atom_site_aniso_U_23
_atom_site_aniso_U_13
_atom_site_aniso_U_12
Ru1 0.0155(3) 0.0081(2) 0.0125(2) -0.00100(17) -0.00678(19) -0.00333(19)
Fe1 0.0231(7) 0.0124(6) 0.0117(6) 0.0016(5) -0.0069(5) -0.0069(6)
Na1 0.0317(16) 0.0275(15) 0.0329(15) -0.0075(12) -0.0112(13) -0.0077(13)
Na2 0.0431(19) 0.0328(16) 0.0337(16) -0.0063(13) -0.0170(14) -0.0118(15)
Na3 0.084(3) 0.055(2) 0.048(2) 0.0004(17) -0.033(2) -0.035(2)
Na4 0.110(5) 0.065(4) 0.062(4) -0.017(3) -0.031(4) -0.015(4)
P1 0.0189(9) 0.0132(8) 0.0179(8) -0.0050(6) -0.0081(7) -0.0026(7)
P2 0.0206(9) 0.0141(8) 0.0189(8) -0.0020(6) -0.0099(7) -0.0059(7)
O1 0.021(2) 0.018(2) 0.014(2) -0.0057(18) -0.0036(18) -0.006(2)
O2 0.023(2) 0.011(2) 0.020(2) -0.0034(17) -0.012(2) -0.0013(19)
O3 0.022(2) 0.021(2) 0.022(2) -0.0125(19) -0.006(2) -0.001(2)
O4 0.017(2) 0.014(2) 0.021(2) -0.0018(17) -0.0121(19) -0.0039(19)
O5 0.020(2) 0.016(2) 0.017(2) -0.0022(17) -0.0062(19) -0.009(2)
O6 0.023(3) 0.022(2) 0.030(2) -0.0068(19) -0.015(2) -0.006(2)
O7 0.043(3) 0.039(3) 0.033(3) -0.004(2) -0.019(3) -0.017(3)
N1 0.034(4) 0.022(3) 0.017(3) -0.001(2) -0.009(3) -0.012(3)
N2 0.064(5) 0.042(4) 0.038(4) -0.014(3) -0.014(4) -0.024(4)
N3 0.026(4) 0.035(4) 0.034(4) 0.000(3) -0.010(3) -0.010(3)
C1 0.025(4) 0.010(3) 0.017(3) -0.002(2) -0.012(3) -0.005(3)
C2 0.034(4) 0.019(3) 0.031(4) -0.008(3) -0.016(3) -0.007(3)
C3 0.022(4) 0.030(4) 0.001(3) -0.002(3) 0.000(2) -0.014(3)
C4 0.026(4) 0.025(4) 0.018(3) -0.004(3) -0.004(3) -0.013(3)
C5 0.030(4) 0.018(3) 0.013(3) 0.003(2) -0.010(3) -0.010(3)
O1W 0.028(3) 0.029(3) 0.036(3) -0.007(2) -0.017(2) -0.002(2)
O2W 0.039(3) 0.020(3) 0.034(3) 0.001(2) -0.003(3) -0.001(2)
O3W 0.047(3) 0.029(3) 0.045(3) -0.012(2) -0.021(3) -0.015(3)
O4W 0.028(3) 0.022(3) 0.044(3) -0.012(2) -0.018(2) 0.003(2)
O5W 0.041(3) 0.027(3) 0.047(3) -0.010(2) -0.023(3) -0.006(3)
O6W 0.036(3) 0.033(3) 0.038(3) 0.000(2) -0.020(3) -0.014(3)
O7W 0.046(4) 0.051(4) 0.029(3) -0.010(3) -0.011(3) -0.014(3)
O8W 0.110(7) 0.048(4) 0.065(5) -0.032(3) -0.036(4) -0.002(4)
O9W 0.039(3) 0.046(3) 0.047(3) -0.007(3) -0.022(3) -0.010(3)
O10W 0.065(5) 0.065(5) 0.060(4) -0.004(3) -0.015(4) -0.024(4)
O11W 0.048(4) 0.048(4) 0.055(4) -0.011(3) -0.013(3) -0.013(3)
O12W 0.071(4) 0.056(4) 0.046(4) 0.012(3) -0.030(3) -0.045(4)

loop_
_atom_type_symbol
_atom_type_description
_atom_type_scat_dispersion_real
_atom_type_scat_dispersion_imag
_atom_type_scat_source
C C 0.0033 0.0016 'International Tables Vol C Tables 4.2.6.8 and 6.1.1.4'
H H 0.0000 0.0000 'International Tables Vol C Tables 4.2.6.8 and 6.1.1.4'
N N 0.0061 0.0033 'International Tables Vol C Tables 4.2.6.8 and 6.1.1.4'
O O 0.0106 0.0060 'International Tables Vol C Tables 4.2.6.8 and 6.1.1.4'
P P 0.1023 0.0942 'International Tables Vol C Tables 4.2.6.8 and 6.1.1.4'
Fe Fe 0.3463 0.8444 'International Tables Vol C Tables 4.2.6.8 and 6.1.1.4'
Ru Ru -1.2594 0.8363 'International Tables Vol C Tables 4.2.6.8 and 6.1.1.4'
Na Na 0.0362 0.0249 'International Tables Vol C Tables 4.2.6.8 and 6.1.1.4'

loop_
_geom_angle_atom_site_label_1
_geom_angle_atom_site_label_2
_geom_angle_atom_site_label_3
_geom_angle
_geom_angle_site_symmetry_1
_geom_angle_site_symmetry_3
O5 Ru1 O2 90.17(16) 2_576 2_576
O5 Ru1 O1 90.39(16) 2_576 .
O2 Ru1 O1 176.50(15) 2_576 .
O5 Ru1 O4 176.41(15) 2_576 .
O2 Ru1 O4 90.50(16) 2_576 .
O1 Ru1 O4 88.73(16) . .
O5 Ru1 N1 87.24(17) 2_576 .
O2 Ru1 N1 85.62(17) 2_576 .
O1 Ru1 N1 90.96(17) . .
O4 Ru1 N1 89.30(17) . .
O5 Ru1 Ru1 91.13(11) 2_576 2_576
O2 Ru1 Ru1 90.16(11) 2_576 2_576
O1 Ru1 Ru1 93.29(11) . 2_576
O4 Ru1 Ru1 92.39(10) . 2_576
N1 Ru1 Ru1 175.47(13) . 2_576
C4 Fe1 C4 180.000(2) 2_567 .
C4 Fe1 C5 90.8(3) 2_567 .
C4 Fe1 C5 89.2(3) . .
C4 Fe1 C5 89.2(3) 2_567 2_567
C4 Fe1 C5 90.8(3) . 2_567
C5 Fe1 C5 180.0(4) . 2_567
C4 Fe1 C3 84.9(2) 2_567 .
C4 Fe1 C3 95.1(2) . .
C5 Fe1 C3 90.7(2) . .
C5 Fe1 C3 89.3(2) 2_567 .
C4 Fe1 C3 95.1(2) 2_567 2_567
C4 Fe1 C3 84.9(2) . 2_567
C5 Fe1 C3 89.3(2) . 2_567
C5 Fe1 C3 90.7(2) 2_567 2_567
C3 Fe1 C3 180.000(1) . 2_567
O2W Na1 O4W 165.8(2) . .
O2W Na1 O3W 90.1(2) . .
O4W Na1 O3W 102.8(2) . .
O2W Na1 O1W 82.9(2) . .
O4W Na1 O1W 91.54(19) . .
O3W Na1 O1W 88.10(18) . .
O2W Na1 O5W 95.7(2) . .
O4W Na1 O5W 87.05(19) . .
O3W Na1 O5W 103.94(18) . .
O1W Na1 O5W 167.89(19) . .
O2W Na1 O1W 87.57(19) . 2_666
O4W Na1 O1W 79.26(18) . 2_666
O3W Na1 O1W 176.8(2) . 2_666
O1W Na1 O1W 89.43(16) . 2_666
O5W Na1 O1W 78.48(16) . 2_666
O2W Na1 Na2 139.22(17) . .
O4W Na1 Na2 42.87(13) . .
O3W Na1 Na2 105.40(15) . .
O1W Na1 Na2 133.96(16) . .
O5W Na1 Na2 44.37(14) . .
O1W Na1 Na2 77.76(13) 2_666 .
O2W Na1 Na1 83.31(17) . 2_666
O4W Na1 Na1 83.43(15) . 2_666
O3W Na1 Na1 133.62(17) . 2_666
O1W Na1 Na1 45.55(12) . 2_666
O5W Na1 Na1 122.36(17) . 2_666
O1W Na1 Na1 43.88(11) 2_666 2_666
Na2 Na1 Na1 109.26(12) . 2_666
O7W Na2 O4W 173.8(2) . .
O7W Na2 O5W 97.6(2) . .
O4W Na2 O5W 85.35(18) . .
O7W Na2 O6W 90.06(19) . .
O4W Na2 O6W 84.90(17) . .
O5W Na2 O6W 82.68(19) . .
O7W Na2 O11W 93.3(2) . .
O4W Na2 O11W 82.78(19) . .
O5W Na2 O11W 164.4(2) . .
O6W Na2 O11W 86.3(2) . .
O7W Na2 Na3 45.17(15) . .
O4W Na2 Na3 129.45(16) . .
O5W Na2 Na3 93.29(15) . .
O6W Na2 Na3 45.07(13) . .
O11W Na2 Na3 86.55(16) . .
O7W Na2 Na1 141.28(19) . .
O4W Na2 Na1 40.89(13) . .
O5W Na2 Na1 44.64(12) . .
O6W Na2 Na1 78.51(14) . .
O11W Na2 Na1 122.20(16) . .
Na3 Na2 Na1 116.27(10) . .
O9W Na3 O8W 88.4(2) . .
O9W Na3 O6W 90.22(19) . .
O8W Na3 O6W 154.9(3) . .
O9W Na3 O7W 171.3(3) . .
O8W Na3 O7W 88.0(2) . .
O6W Na3 O7W 89.69(18) . .
O9W Na3 O10W 96.4(2) . .
O8W Na3 O10W 106.7(3) . .
O6W Na3 O10W 98.4(2) . .
O7W Na3 O10W 92.2(2) . .
O9W Na3 O12W 95.8(2) . .
O8W Na3 O12W 79.4(2) . .
O6W Na3 O12W 75.73(19) . .
O7W Na3 O12W 75.8(2) . .
O10W Na3 O12W 166.5(2) . .
O9W Na3 Na2 136.00(17) . .
O8W Na3 Na2 128.6(2) . .
O6W Na3 Na2 45.94(12) . .
O7W Na3 Na2 43.92(13) . .
O10W Na3 Na2 94.32(18) . .
O12W Na3 Na2 72.81(14) . .
O11W Na4 O11W 180.0 2_577 .
O11W Na4 O7 89.07(18) 2_577 2_577
O11W Na4 O7 90.93(18) . 2_577
O11W Na4 O10W 90.1(2) 2_577 .
O11W Na4 O10W 89.9(2) . .
O7 Na4 O10W 85.96(18) 2_577 .
O11W Na4 O10W 89.9(2) 2_577 2_577
O11W Na4 O10W 90.1(2) . 2_577
O7 Na4 O10W 94.04(18) 2_577 2_577
O10W Na4 O10W 180.0 . 2_577
O3 P1 O2 112.0(2) . .
O3 P1 O1 113.2(2) . .
O2 P1 O1 107.9(2) . .
O3 P1 C1 110.6(2) . .
O2 P1 C1 105.1(2) . .
O1 P1 C1 107.6(2) . .
O6 P2 O5 112.2(2) . .
O6 P2 O4 112.0(2) . .
O5 P2 O4 107.8(2) . .
O6 P2 C1 111.0(2) . .
O5 P2 C1 106.7(2) . .
O4 P2 C1 106.8(2) . .
P1 O1 Ru1 114.2(2) . .
P1 O2 Ru1 116.9(2) . 2_576
P2 O4 Ru1 114.5(2) . .
P2 O5 Ru1 116.0(2) . 2_576
C3 N1 Ru1 173.9(5) . .
O7 C1 C2 110.3(5) . .
O7 C1 P2 107.9(4) . .
C2 C1 P2 111.0(4) . .
O7 C1 P1 106.8(4) . .
C2 C1 P1 109.0(4) . .
P2 C1 P1 111.7(3) . .
N1 C3 Fe1 177.0(5) . .
N2 C4 Fe1 175.2(6) . .
N3 C5 Fe1 178.5(6) . .
Na1 O1W Na1 90.57(16) . 2_666
Na1 O4W Na2 96.24(18) . .
Na2 O5W Na1 90.99(18) . .
Na3 O6W Na2 88.99(17) . .
Na2 O7W Na3 90.91(18) . .
Na3 O10W Na4 126.8(3) . .
Na4 O11W Na2 140.9(2) . .

loop_
_geom_bond_atom_site_label_1
_geom_bond_atom_site_label_2
_geom_bond_distance
_geom_bond_site_symmetry_2
Ru1 O5 2.032(4) 2_576
Ru1 O2 2.034(4) 2_576
Ru1 O1 2.037(4) .
Ru1 O4 2.040(4) .
Ru1 N1 2.268(5) .
Ru1 Ru1 2.3800(10) 2_576
Fe1 C4 1.894(6) 2_567
Fe1 C4 1.894(6) .
Fe1 C5 1.917(7) .
Fe1 C5 1.917(7) 2_567
Fe1 C3 1.919(6) .
Fe1 C3 1.919(6) 2_567
Na1 O2W 2.292(6) .
Na1 O4W 2.305(5) .
Na1 O3W 2.332(5) .
Na1 O1W 2.440(5) .
Na1 O5W 2.460(5) .
Na1 O1W 2.513(5) 2_666
Na1 Na2 3.501(4) .
Na1 Na1 3.520(5) 2_666
Na2 O7W 2.372(5) .
Na2 O4W 2.396(5) .
Na2 O5W 2.448(6) .
Na2 O6W 2.457(5) .
Na2 O11W 2.512(7) .
Na2 Na3 3.419(4) .
Na3 O9W 2.336(6) .
Na3 O8W 2.359(8) .
Na3 O6W 2.421(5) .
Na3 O7W 2.425(6) .
Na3 O10W 2.559(8) .
Na3 O12W 2.713(8) .
Na4 O11W 2.357(6) 2_577
Na4 O11W 2.357(6) .
Na4 O7 2.495(4) 2_577
Na4 O10W 2.573(7) .
Na4 O10W 2.573(7) 2_577
P1 O3 1.490(4) .
P1 O2 1.545(4) .
P1 O1 1.550(4) .
P1 C1 1.834(6) .
P2 O6 1.494(4) .
P2 O5 1.542(4) .
P2 O4 1.559(4) .
P2 C1 1.827(6) .
O2 Ru1 2.034(4) 2_576
O5 Ru1 2.032(4) 2_576
O7 C1 1.450(7) .
N1 C3 1.145(7) .
N2 C4 1.155(8) .
N3 C5 1.156(8) .
C1 C2 1.530(8) .
O1W Na1 2.513(5) 2_666

loop_
_geom_hbond_atom_site_label_D
_geom_hbond_atom_site_label_H
_geom_hbond_atom_site_label_A
_geom_hbond_distance_DH
_geom_hbond_distance_HA
_geom_hbond_distance_DA
_geom_hbond_angle_DHA
_geom_hbond_site_symmetry_A
O7 H7A N2 0.82 2.28 2.811(7) 123.0 1_565
O1W H1WA N3 0.90 2.30 3.137(7) 155.3 2_666
O1W H1WB O3 0.90 2.02 2.857(6) 154.0 2_576
O2W H2WA N2 0.90 2.41 3.204(8) 147.4 2_666
O2W H2WB O2 0.90 1.83 2.728(6) 178.9 1_645
O3W H3WA N2 0.90 2.05 2.918(9) 163.6 2_666
O3W H3WB O6 0.89 1.90 2.737(6) 154.2 2_676
O4W H4WA O2W 0.90 2.12 2.996(7) 166.0 2_666
O4W H4WB O4 0.90 1.88 2.756(6) 163.8 .
O5W H5WA O3 0.90 2.03 2.912(6) 167.3 1_645
O5W H5WB O12W 0.90 1.90 2.799(7) 176.3 .
O6W H6WA O6 0.90 2.26 2.945(6) 132.7 2_676
O6W H6WB O6 0.90 1.94 2.814(6) 163.0 .
O7W H7WA N3 0.90 2.25 3.140(8) 168.0 2_667
O7W H7WB O3 0.90 2.04 2.821(6) 144.2 2_577
O8W H8WB O9W 0.85 2.13 2.745(8) 129.3 2_677
O8W H8WA N3 0.90 2.42 3.142(9) 137.5 2_667
O9W H9WA O1 0.90 2.29 3.128(7) 155.5 1_655
O9W H9WB O3W 0.90 1.94 2.776(7) 155.3 2_676
O10W H10A O8W 0.90 2.44 3.240(9) 148.1 2_677
O10W H10B O1 0.89 2.49 2.927(7) 110.7 2_577
O11W H11A O4 0.90 2.29 2.997(7) 135.2 .
O11W H11B N2 0.88 2.57 3.342(8) 147.9 2_567
O12W H12A O5 0.90 1.91 2.794(6) 167.1 2_676
O12W H12B N3 0.85 2.64 3.152(7) 119.9 2_667

loop_
_geom_torsion_atom_site_label_1
_geom_torsion_atom_site_label_2
_geom_torsion_atom_site_label_3
_geom_torsion_atom_site_label_4
_geom_torsion
_geom_torsion_site_symmetry_1
_geom_torsion_site_symmetry_4
O2W Na1 Na2 O7W 30.3(4) . .
O4W Na1 Na2 O7W -170.9(3) . .
O3W Na1 Na2 O7W -78.6(3) . .
O1W Na1 Na2 O7W 178.8(3) . .
O5W Na1 Na2 O7W 15.8(3) . .
O1W Na1 Na2 O7W 101.7(3) 2_666 .
Na1 Na1 Na2 O7W 132.7(3) 2_666 .
O2W Na1 Na2 O4W -158.8(3) . .
O3W Na1 Na2 O4W 92.4(2) . .
O1W Na1 Na2 O4W -10.2(3) . .
O5W Na1 Na2 O4W -173.3(3) . .
O1W Na1 Na2 O4W -87.3(2) 2_666 .
Na1 Na1 Na2 O4W -56.3(2) 2_666 .
O2W Na1 Na2 O5W 14.5(3) . .
O4W Na1 Na2 O5W 173.3(3) . .
O3W Na1 Na2 O5W -94.3(2) . .
O1W Na1 Na2 O5W 163.1(3) . .
O1W Na1 Na2 O5W 86.0(2) 2_666 .
Na1 Na1 Na2 O5W 117.0(2) 2_666 .
O2W Na1 Na2 O6W 105.7(3) . .
O4W Na1 Na2 O6W -95.5(2) . .
O3W Na1 Na2 O6W -3.2(2) . .
O1W Na1 Na2 O6W -105.7(2) . .
O5W Na1 Na2 O6W 91.2(2) . .
O1W Na1 Na2 O6W 177.15(19) 2_666 .
Na1 Na1 Na2 O6W -151.84(17) 2_666 .
O2W Na1 Na2 O11W -176.2(3) . .
O4W Na1 Na2 O11W -17.4(2) . .
O3W Na1 Na2 O11W 74.9(2) . .
O1W Na1 Na2 O11W -27.7(3) . .
O5W Na1 Na2 O11W 169.3(3) . .
O1W Na1 Na2 O11W -104.8(2) 2_666 .
Na1 Na1 Na2 O11W -73.8(2) 2_666 .
O2W Na1 Na2 Na3 80.4(3) . .
O4W Na1 Na2 Na3 -120.8(2) . .
O3W Na1 Na2 Na3 -28.5(2) . .
O1W Na1 Na2 Na3 -131.1(2) . .
O5W Na1 Na2 Na3 65.88(19) . .
O1W Na1 Na2 Na3 151.84(16) 2_666 .
Na1 Na1 Na2 Na3 -177.15(13) 2_666 .
O7W Na2 Na3 O9W 167.4(4) . .
O4W Na2 Na3 O9W -16.7(4) . .
O5W Na2 Na3 O9W 70.0(3) . .
O6W Na2 Na3 O9W -6.3(3) . .
O11W Na2 Na3 O9W -94.4(3) . .
Na1 Na2 Na3 O9W 30.0(3) . .
O7W Na2 Na3 O8W 26.6(3) . .
O4W Na2 Na3 O8W -157.5(3) . .
O5W Na2 Na3 O8W -70.8(3) . .
O6W Na2 Na3 O8W -147.1(4) . .
O11W Na2 Na3 O8W 124.8(3) . .
Na1 Na2 Na3 O8W -110.8(3) . .
O7W Na2 Na3 O6W 173.7(3) . .
O4W Na2 Na3 O6W -10.4(3) . .
O5W Na2 Na3 O6W 76.3(2) . .
O11W Na2 Na3 O6W -88.2(2) . .
Na1 Na2 Na3 O6W 36.3(2) . .
O4W Na2 Na3 O7W 175.9(3) . .
O5W Na2 Na3 O7W -97.4(3) . .
O6W Na2 Na3 O7W -173.7(3) . .
O11W Na2 Na3 O7W 98.2(3) . .
Na1 Na2 Na3 O7W -137.4(2) . .
O7W Na2 Na3 O10W -88.7(3) . .
O4W Na2 Na3 O10W 87.1(3) . .
O5W Na2 Na3 O10W 173.8(2) . .
O6W Na2 Na3 O10W 97.6(3) . .
O11W Na2 Na3 O10W 9.4(2) . .
Na1 Na2 Na3 O10W 133.85(18) . .
O7W Na2 Na3 O12W 87.1(2) . .
O4W Na2 Na3 O12W -97.0(2) . .
O5W Na2 Na3 O12W -10.31(17) . .
O6W Na2 Na3 O12W -86.6(2) . .
O11W Na2 Na3 O12W -174.72(19) . .
Na1 Na2 Na3 O12W -50.28(16) . .
O3 P1 O1 Ru1 168.0(2) . .
O2 P1 O1 Ru1 43.4(3) . .
C1 P1 O1 Ru1 -69.5(3) . .
O5 Ru1 O1 P1 -114.5(2) 2_576 .
O2 Ru1 O1 P1 146(2) 2_576 .
O4 Ru1 O1 P1 69.0(2) . .
N1 Ru1 O1 P1 158.2(2) . .
Ru1 Ru1 O1 P1 -23.3(2) 2_576 .
O3 P1 O2 Ru1 -170.8(2) . 2_576
O1 P1 O2 Ru1 -45.5(3) . 2_576
C1 P1 O2 Ru1 69.1(3) . 2_576
O6 P2 O4 Ru1 -168.3(2) . .
O5 P2 O4 Ru1 -44.5(3) . .
C1 P2 O4 Ru1 69.9(3) . .
O5 Ru1 O4 P2 -145(3) 2_576 .
O2 Ru1 O4 P2 113.9(2) 2_576 .
O1 Ru1 O4 P2 -69.5(2) . .
N1 Ru1 O4 P2 -160.5(3) . .
Ru1 Ru1 O4 P2 23.7(2) 2_576 .
O6 P2 O5 Ru1 169.8(2) . 2_576
O4 P2 O5 Ru1 46.0(3) . 2_576
C1 P2 O5 Ru1 -68.4(3) . 2_576
O5 Ru1 N1 C3 101(5) 2_576 .
O2 Ru1 N1 C3 11(5) 2_576 .
O1 Ru1 N1 C3 -169(5) . .
O4 Ru1 N1 C3 -80(5) . .
Ru1 Ru1 N1 C3 32(6) 2_576 .
O6 P2 C1 O7 -60.9(4) . .
O5 P2 C1 O7 176.6(3) . .
O4 P2 C1 O7 61.5(4) . .
O6 P2 C1 C2 60.1(4) . .
O5 P2 C1 C2 -62.4(4) . .
O4 P2 C1 C2 -177.5(4) . .
O6 P2 C1 P1 -178.0(3) . .
O5 P2 C1 P1 59.5(3) . .
O4 P2 C1 P1 -55.6(3) . .
O3 P1 C1 O7 62.2(4) . .
O2 P1 C1 O7 -176.7(3) . .
O1 P1 C1 O7 -61.9(4) . .
O3 P1 C1 C2 -57.0(5) . .
O2 P1 C1 C2 64.1(4) . .
O1 P1 C1 C2 178.9(4) . .
O3 P1 C1 P2 179.9(3) . .
O2 P1 C1 P2 -59.0(3) . .
O1 P1 C1 P2 55.8(3) . .
Ru1 N1 C3 Fe1 110(11) . .
C4 Fe1 C3 N1 36(12) 2_567 .
C4 Fe1 C3 N1 -144(12) . .
C5 Fe1 C3 N1 -55(12) . .
C5 Fe1 C3 N1 125(12) 2_567 .
C3 Fe1 C3 N1 176(100) 2_567 .
C4 Fe1 C4 N2 -64(100) 2_567 .
C5 Fe1 C4 N2 85(8) . .
C5 Fe1 C4 N2 -95(8) 2_567 .
C3 Fe1 C4 N2 176(8) . .
C3 Fe1 C4 N2 -4(8) 2_567 .
C4 Fe1 C5 N3 72(24) 2_567 .
C4 Fe1 C5 N3 -108(24) . .
C5 Fe1 C5 N3 -104(100) 2_567 .
C3 Fe1 C5 N3 157(24) . .
C3 Fe1 C5 N3 -23(24) 2_567 .
O2W Na1 O1W Na1 87.62(18) . 2_666
O4W Na1 O1W Na1 -79.24(18) . 2_666
O3W Na1 O1W Na1 178.0(2) . 2_666
O5W Na1 O1W Na1 3.9(11) . 2_666
O1W Na1 O1W Na1 0.0 2_666 2_666
Na2 Na1 O1W Na1 -72.3(2) . 2_666
O2W Na1 O4W Na2 106.2(8) . .
O3W Na1 O4W Na2 -98.9(2) . .
O1W Na1 O4W Na2 172.65(18) . .
O5W Na1 O4W Na2 4.69(18) . .
O1W Na1 O4W Na2 83.52(18) 2_666 .
Na1 Na1 O4W Na2 127.74(16) 2_666 .
O7W Na2 O4W Na1 114(2) . .
O5W Na2 O4W Na1 -4.72(19) . .
O6W Na2 O4W Na1 78.3(2) . .
O11W Na2 O4W Na1 165.2(2) . .
Na3 Na2 O4W Na1 85.7(2) . .
O7W Na2 O5W Na1 -170.13(19) . .
O4W Na2 O5W Na1 4.40(17) . .
O6W Na2 O5W Na1 -81.05(17) . .
O11W Na2 O5W Na1 -36.0(8) . .
Na3 Na2 O5W Na1 -124.94(14) . .
O2W Na1 O5W Na2 -170.54(18) . .
O4W Na1 O5W Na2 -4.56(18) . .
O3W Na1 O5W Na2 97.9(2) . .
O1W Na1 O5W Na2 -88.1(10) . .
O1W Na1 O5W Na2 -84.20(18) 2_666 .
Na1 Na1 O5W Na2 -84.9(2) 2_666 .
O9W Na3 O6W Na2 175.6(2) . .
O8W Na3 O6W Na2 88.9(6) . .
O7W Na3 O6W Na2 4.4(2) . .
O10W Na3 O6W Na2 -87.9(2) . .
O12W Na3 O6W Na2 79.74(18) . .
O7W Na2 O6W Na3 -4.5(2) . .
O4W Na2 O6W Na3 171.9(2) . .
O5W Na2 O6W Na3 -102.1(2) . .
O11W Na2 O6W Na3 88.9(2) . .
Na1 Na2 O6W Na3 -147.21(18) . .
O4W Na2 O7W Na3 -31(2) . .
O5W Na2 O7W Na3 87.1(2) . .
O6W Na2 O7W Na3 4.5(2) . .
O11W Na2 O7W Na3 -81.8(2) . .
Na1 Na2 O7W Na3 76.0(3) . .
O9W Na3 O7W Na2 -94.0(14) . .
O8W Na3 O7W Na2 -159.5(3) . .
O6W Na3 O7W Na2 -4.5(2) . .
O10W Na3 O7W Na2 93.9(2) . .
O12W Na3 O7W Na2 -79.9(2) . .
O9W Na3 O10W Na4 126.8(3) . .
O8W Na3 O10W Na4 -143.0(3) . .
O6W Na3 O10W Na4 35.6(4) . .
O7W Na3 O10W Na4 -54.4(3) . .
O12W Na3 O10W Na4 -27.6(11) . .
Na2 Na3 O10W Na4 -10.5(3) . .
O11W Na4 O10W Na3 -174.5(3) 2_577 .
O11W Na4 O10W Na3 5.5(3) . .
O7 Na4 O10W Na3 96.4(3) 2_577 .
O10W Na4 O10W Na3 58(100) 2_577 .
O11W Na4 O11W Na2 -90(100) 2_577 .
O7 Na4 O11W Na2 -78.2(4) 2_577 .
O10W Na4 O11W Na2 7.7(4) . .
O10W Na4 O11W Na2 -172.3(4) 2_577 .
O7W Na2 O11W Na4 32.1(4) . .
O4W Na2 O11W Na4 -143.1(4) . .
O5W Na2 O11W Na4 -102.5(8) . .
O6W Na2 O11W Na4 -57.7(4) . .
Na3 Na2 O11W Na4 -12.6(4) . .
Na1 Na2 O11W Na4 -131.7(3) . .
